data_7002529
loop_
_publ_author_name
'Khamker, Qudsia'
'Champouret, Yohan D. M.'
'Singh, Kuldip'
'Solan, Gregory A.'

_publ_section_title
;
 Bis(imino)quaterpyridine-bearing multimetallic late transition metal
 complexes as ethylene oligomerisation catalysts
;
_journal_coden_ASTM DTARAF
_journal_issue 41
_journal_name_full 'Dalton Transactions'
_journal_page_first 8935
_journal_page_last 8944
_journal_paper_doi 10.1039/b910181k
_journal_year 2009
_chemical_formula_moiety '(C54 H68 Br3 N6 Ni2 O2)(Br)5(C H Cl3)0.5(H2 O)'
_chemical_formula_sum 'C59 H74 Br4 Cl15 N6 Ni2 O2.5'
_chemical_formula_weight 1876.05
_space_group_IT_number 14
_symmetry_cell_setting monoclinic
_symmetry_space_group_name_Hall '-P 2ybc'
_symmetry_space_group_name_H-M 'P 1 21/c 1'
_atom_sites_solution_hydrogens geom
_atom_sites_solution_primary direct
_atom_sites_solution_secondary difmap
_audit_creation_method SHELXL-97
_cell_angle_alpha 90.00
_cell_angle_beta 96.154(4)
_cell_angle_gamma 90.00
_cell_formula_units_Z 4
_cell_length_a 17.709(3)
_cell_length_b 16.267(3)
_cell_length_c 27.122(5)
_cell_measurement_reflns_used 892
_cell_measurement_temperature 150(2)
_cell_measurement_theta_max 24.301
_cell_measurement_theta_min 2.504
_cell_volume 7768(2)
_computing_cell_refinement 'Bruker SMART'
_computing_data_collection 'Bruker SMART'
_computing_data_reduction 'Bruker SHELXTL'
_computing_molecular_graphics 'Bruker SHELXTL'
_computing_publication_material 'Bruker SHELXTL'
_computing_structure_refinement 'SHELXL-97 (Sheldrick, 1997)'
_computing_structure_solution 'SHELXS-97 (Sheldrick, 1990)'
_diffrn_ambient_temperature 150(2)
_diffrn_measured_fraction_theta_full 0.999
_diffrn_measured_fraction_theta_max 0.999
_diffrn_measurement_device_type 'Bruker Apex 2000 CCD area detector'
_diffrn_measurement_method 'phi and omega scans'
_diffrn_radiation_monochromator graphite
_diffrn_radiation_source 'fine-focus sealed tube'
_diffrn_radiation_type MoK\a
_diffrn_radiation_wavelength 0.71073
_diffrn_reflns_av_R_equivalents 0.1337
_diffrn_reflns_av_sigmaI/netI 0.1487
_diffrn_reflns_limit_h_max 21
_diffrn_reflns_limit_h_min -21
_diffrn_reflns_limit_k_max 20
_diffrn_reflns_limit_k_min -19
_diffrn_reflns_limit_l_max 33
_diffrn_reflns_limit_l_min -33
_diffrn_reflns_number 59875
_diffrn_reflns_theta_full 26.00
_diffrn_reflns_theta_max 26.00
_diffrn_reflns_theta_min 1.70
_exptl_absorpt_coefficient_mu 3.102
_exptl_absorpt_correction_T_max 0.694
_exptl_absorpt_correction_T_min 0.472
_exptl_absorpt_correction_type empirical
_exptl_absorpt_process_details
;
absorption correction based on 11080 reflections(SADABS);Rint 0.1658 before
correction and 0.0446 after.
;
_exptl_crystal_colour yellow
_exptl_crystal_density_diffrn 1.604
_exptl_crystal_density_method 'not measured'
_exptl_crystal_description block
_exptl_crystal_F_000 3764
_exptl_crystal_size_max 0.24
_exptl_crystal_size_mid 0.23
_exptl_crystal_size_min 0.16
_refine_diff_density_max 0.996
_refine_diff_density_min -0.793
_refine_diff_density_rms 0.109
_refine_ls_extinction_method none
_refine_ls_goodness_of_fit_ref 0.880
_refine_ls_hydrogen_treatment constr
_refine_ls_matrix_type full
_refine_ls_number_parameters 825
_refine_ls_number_reflns 15230
_refine_ls_number_restraints 0
_refine_ls_restrained_S_all 0.880
_refine_ls_R_factor_all 0.1344
_refine_ls_R_factor_gt 0.0608
_refine_ls_shift/su_max 0.000
_refine_ls_shift/su_mean 0.000
_refine_ls_structure_factor_coef Fsqd
_refine_ls_weighting_details 'calc w=1/[\s^2^(Fo^2^)+(0.0498P)^2^+0.0000P] where P=(Fo^2^+2Fc^2^)/3'
_refine_ls_weighting_scheme calc
_refine_ls_wR_factor_gt 0.1152
_refine_ls_wR_factor_ref 0.1345
_reflns_number_gt 7864
_reflns_number_total 15230
_reflns_threshold_expression >2sigma(I)
_cod_data_source_file B910181K.txt
_cod_data_source_block 09011
_cod_depositor_comments
;
The following automatic conversions were performed:
'_symmetry_cell_setting' value 'Monoclinic' changed to 'monoclinic'
according to '/home/saulius/struct/CIF-dictionaries/cif_core.dic'
dictionary named 'cif_core.dic' version 2.4.1 from 2010-06-29.

Automatic conversion script
Id: cif_fix_enum 1527 2010-12-29 10:47:43Z saulius 
;
_cod_original_sg_symbol_H-M P2(1)/c
_cod_original_formula_sum 'C59 H74 Br4 Cl15 N6 Ni2 O2.50'
_cod_database_code 7002529

loop_
_symmetry_equiv_pos_as_xyz
'x, y, z'
'-x, y+1/2, -z+1/2'
'-x, -y, -z'
'x, -y-1/2, z-1/2'

loop_
_atom_site_label
_atom_site_type_symbol
_atom_site_fract_x
_atom_site_fract_y
_atom_site_fract_z
_atom_site_U_iso_or_equiv
_atom_site_adp_type
_atom_site_occupancy
_atom_site_symmetry_multiplicity
_atom_site_calc_flag
_atom_site_refinement_flags
_atom_site_disorder_assembly
_atom_site_disorder_group
Ni1 Ni 0.25914(4) -0.16250(5) 0.07606(3) 0.0260(2) Uani 1 1 d . . .
Ni2 Ni 0.24661(4) 0.14327(5) -0.00368(3) 0.0275(2) Uani 1 1 d . . .
Br1 Br 0.24980(5) -0.29223(5) 0.02450(3) 0.0540(2) Uani 1 1 d . . .
Br2 Br 0.35493(3) 0.09907(4) 0.05285(2) 0.02733(16) Uani 1 1 d . . .
Br3 Br 0.30947(4) 0.17928(4) -0.07931(2) 0.03125(17) Uani 1 1 d . . .
O1 O 0.1437(2) -0.1467(4) 0.05859(17) 0.0655(17) Uani 1 1 d . . .
O2 O 0.2587(2) -0.0433(2) 0.10558(15) 0.0329(11) Uani 1 1 d . . .
N1 N 0.2468(3) -0.2219(3) 0.14831(17) 0.0238(12) Uani 1 1 d . . .
N2 N 0.3656(3) -0.1825(3) 0.10372(18) 0.0258(12) Uani 1 1 d . . .
N3 N 0.3242(3) -0.1064(3) 0.01909(17) 0.0243(12) Uani 1 1 d . . .
N4 N 0.1993(3) 0.0325(3) -0.04125(16) 0.0234(12) Uani 1 1 d . . .
N5 N 0.1508(3) 0.1860(3) -0.03798(17) 0.0245(12) Uani 1 1 d . . .
N6 N 0.2458(3) 0.2685(3) 0.02266(18) 0.0272(12) Uani 1 1 d . . .
C1 C 0.1787(3) -0.2435(4) 0.1713(2) 0.0263(15) Uani 1 1 d . . .
C2 C 0.1511(3) -0.3236(4) 0.1681(2) 0.0281(15) Uani 1 1 d . . .
C3 C 0.0900(4) -0.3426(4) 0.1948(2) 0.0379(18) Uani 1 1 d . . .
H3 H 0.0705 -0.3971 0.1933 0.045 Uiso 1 1 calc R . .
C4 C 0.0568(4) -0.2848(5) 0.2236(2) 0.0399(18) Uani 1 1 d . . .
C5 C 0.0854(4) -0.2068(5) 0.2252(2) 0.0402(18) Uani 1 1 d . . .
H5 H 0.0631 -0.1667 0.2445 0.048 Uiso 1 1 calc R . .
C6 C 0.1460(4) -0.1839(4) 0.1995(2) 0.0295(16) Uani 1 1 d . . .
C7 C 0.1832(4) -0.3889(4) 0.1365(3) 0.0376(17) Uani 1 1 d . . .
H7 H 0.2269 -0.3643 0.1213 0.045 Uiso 1 1 calc R . .
C8 C 0.2133(4) -0.4631(5) 0.1683(3) 0.067(3) Uani 1 1 d . . .
H8A H 0.2500 -0.4439 0.1955 0.100 Uiso 1 1 calc R . .
H8B H 0.2381 -0.5019 0.1476 0.100 Uiso 1 1 calc R . .
H8C H 0.1709 -0.4905 0.1820 0.100 Uiso 1 1 calc R . .
C9 C 0.1240(4) -0.4159(4) 0.0945(3) 0.053(2) Uani 1 1 d . . .
H9A H 0.0799 -0.4393 0.1085 0.079 Uiso 1 1 calc R . .
H9B H 0.1461 -0.4575 0.0742 0.079 Uiso 1 1 calc R . .
H9C H 0.1079 -0.3683 0.0738 0.079 Uiso 1 1 calc R . .
C10 C 0.1762(4) -0.0964(4) 0.2052(2) 0.0398(18) Uani 1 1 d . . .
H10 H 0.2159 -0.0902 0.1819 0.048 Uiso 1 1 calc R . .
C11 C 0.1147(5) -0.0331(5) 0.1903(3) 0.079(3) Uani 1 1 d . . .
H11A H 0.0963 -0.0401 0.1552 0.119 Uiso 1 1 calc R . .
H11B H 0.1358 0.0223 0.1958 0.119 Uiso 1 1 calc R . .
H11C H 0.0725 -0.0407 0.2105 0.119 Uiso 1 1 calc R . .
C12 C 0.2145(5) -0.0797(5) 0.2572(3) 0.083(3) Uani 1 1 d . . .
H12A H 0.1783 -0.0897 0.2814 0.125 Uiso 1 1 calc R . .
H12B H 0.2315 -0.0224 0.2595 0.125 Uiso 1 1 calc R . .
H12C H 0.2583 -0.1163 0.2641 0.125 Uiso 1 1 calc R . .
C13 C -0.0080(4) -0.3093(5) 0.2531(3) 0.052(2) Uani 1 1 d . . .
H13 H -0.0290 -0.2565 0.2646 0.063 Uiso 1 1 calc R . .
C14 C -0.0722(5) -0.3500(7) 0.2232(3) 0.115(4) Uani 1 1 d . . .
H14A H -0.0859 -0.3184 0.1927 0.173 Uiso 1 1 calc R . .
H14B H -0.1160 -0.3526 0.2424 0.173 Uiso 1 1 calc R . .
H14C H -0.0573 -0.4058 0.2146 0.173 Uiso 1 1 calc R . .
C15 C 0.0218(4) -0.3547(6) 0.2996(3) 0.069(3) Uani 1 1 d . . .
H15A H -0.0195 -0.3631 0.3204 0.104 Uiso 1 1 calc R . .
H15B H 0.0623 -0.3224 0.3179 0.104 Uiso 1 1 calc R . .
H15C H 0.0421 -0.4081 0.2907 0.104 Uiso 1 1 calc R . .
C16 C 0.3226(4) -0.2774(4) 0.2231(2) 0.0445(19) Uani 1 1 d . . .
H16A H 0.3533 -0.2407 0.2458 0.067 Uiso 1 1 calc R . .
H16B H 0.3490 -0.3300 0.2210 0.067 Uiso 1 1 calc R . .
H16C H 0.2733 -0.2866 0.2355 0.067 Uiso 1 1 calc R . .
C17 C 0.3107(3) -0.2389(4) 0.1727(2) 0.0266(15) Uani 1 1 d . . .
C18 C 0.3788(3) -0.2178(4) 0.1485(2) 0.0291(16) Uani 1 1 d . . .
C19 C 0.4533(4) -0.2329(4) 0.1693(2) 0.0401(18) Uani 1 1 d . . .
H19 H 0.4629 -0.2588 0.2007 0.048 Uiso 1 1 calc R . .
C20 C 0.5127(4) -0.2093(5) 0.1434(3) 0.046(2) Uani 1 1 d . . .
H20 H 0.5637 -0.2181 0.1570 0.055 Uiso 1 1 calc R . .
C21 C 0.4973(3) -0.1730(4) 0.0976(2) 0.0374(17) Uani 1 1 d . . .
H21 H 0.5379 -0.1565 0.0796 0.045 Uiso 1 1 calc R . .
C22 C 0.4229(3) -0.1606(4) 0.0778(2) 0.0274(15) Uani 1 1 d . . .
C23 C 0.3999(3) -0.1205(4) 0.0300(2) 0.0271(15) Uani 1 1 d . . .
C24 C 0.4528(4) -0.0965(4) -0.0011(2) 0.0301(16) Uani 1 1 d . . .
H24 H 0.5050 -0.1092 0.0072 0.036 Uiso 1 1 calc R . .
C25 C 0.4301(4) -0.0544(4) -0.0437(2) 0.0299(16) Uani 1 1 d . . .
H25 H 0.4658 -0.0388 -0.0657 0.036 Uiso 1 1 calc R . .
C26 C 0.3543(4) -0.0351(4) -0.0539(2) 0.0294(16) Uani 1 1 d . . .
H26 H 0.3373 -0.0034 -0.0824 0.035 Uiso 1 1 calc R . .
C27 C 0.3031(3) -0.0627(4) -0.0222(2) 0.0238(14) Uani 1 1 d . . .
C28 C 0.2220(3) -0.0468(4) -0.0376(2) 0.0243(15) Uani 1 1 d . . .
C29 C 0.1739(4) -0.1110(4) -0.0539(2) 0.0318(16) Uani 1 1 d . . .
H29 H 0.1903 -0.1664 -0.0496 0.038 Uiso 1 1 calc R . .
C30 C 0.1023(4) -0.0936(4) -0.0763(2) 0.0385(18) Uani 1 1 d . . .
H30 H 0.0685 -0.1369 -0.0869 0.046 Uiso 1 1 calc R . .
C31 C 0.0803(4) -0.0138(4) -0.0830(2) 0.0352(17) Uani 1 1 d . . .
H31 H 0.0323 -0.0006 -0.1004 0.042 Uiso 1 1 calc R . .
C32 C 0.1292(3) 0.0478(4) -0.0641(2) 0.0265(15) Uani 1 1 d . . .
C33 C 0.1062(3) 0.1357(4) -0.0673(2) 0.0269(15) Uani 1 1 d . . .
C34 C 0.0444(4) 0.1673(5) -0.0968(2) 0.0374(18) Uani 1 1 d . . .
H34 H 0.0122 0.1321 -0.1177 0.045 Uiso 1 1 calc R . .
C35 C 0.0303(4) 0.2505(4) -0.0954(2) 0.0399(18) Uani 1 1 d . . .
H35 H -0.0120 0.2728 -0.1155 0.048 Uiso 1 1 calc R . .
C36 C 0.0765(4) 0.3015(4) -0.0653(2) 0.0346(17) Uani 1 1 d . . .
H36 H 0.0671 0.3590 -0.0645 0.042 Uiso 1 1 calc R . .
C37 C 0.1377(3) 0.2668(4) -0.0359(2) 0.0269(15) Uani 1 1 d . . .
C38 C 0.1916(4) 0.3110(4) -0.0001(2) 0.0317(16) Uani 1 1 d . . .
C39 C 0.1775(4) 0.4008(4) 0.0078(2) 0.0432(19) Uani 1 1 d . . .
H39A H 0.2118 0.4207 0.0360 0.065 Uiso 1 1 calc R . .
H39B H 0.1247 0.4088 0.0146 0.065 Uiso 1 1 calc R . .
H39C H 0.1866 0.4315 -0.0221 0.065 Uiso 1 1 calc R . .
C40 C 0.2976(4) 0.3081(4) 0.0597(2) 0.0318(16) Uani 1 1 d . . .
C41 C 0.2874(4) 0.2944(4) 0.1096(2) 0.0397(18) Uani 1 1 d . . .
C42 C 0.3381(5) 0.3303(5) 0.1457(3) 0.053(2) Uani 1 1 d . . .
H42 H 0.3311 0.3217 0.1795 0.063 Uiso 1 1 calc R . .
C43 C 0.3988(5) 0.3785(5) 0.1344(3) 0.059(2) Uani 1 1 d . . .
C44 C 0.4075(4) 0.3896(4) 0.0849(3) 0.049(2) Uani 1 1 d . . .
H44 H 0.4489 0.4221 0.0765 0.059 Uiso 1 1 calc R . .
C45 C 0.3589(4) 0.3557(4) 0.0468(3) 0.0373(17) Uani 1 1 d . . .
C46 C 0.2198(5) 0.2458(5) 0.1235(3) 0.054(2) Uani 1 1 d . . .
H46 H 0.1998 0.2133 0.0936 0.065 Uiso 1 1 calc R . .
C47 C 0.1560(5) 0.3045(6) 0.1355(4) 0.095(3) Uani 1 1 d . . .
H47A H 0.1726 0.3352 0.1658 0.142 Uiso 1 1 calc R . .
H47B H 0.1105 0.2726 0.1405 0.142 Uiso 1 1 calc R . .
H47C H 0.1443 0.3430 0.1080 0.142 Uiso 1 1 calc R . .
C48 C 0.2395(5) 0.1858(5) 0.1649(3) 0.071(3) Uani 1 1 d . . .
H48A H 0.2824 0.1517 0.1573 0.107 Uiso 1 1 calc R . .
H48B H 0.1956 0.1506 0.1687 0.107 Uiso 1 1 calc R . .
H48C H 0.2535 0.2159 0.1959 0.107 Uiso 1 1 calc R . .
C49 C 0.4525(6) 0.4179(6) 0.1755(4) 0.097(4) Uani 1 1 d . . .
H49 H 0.4909 0.4310 0.1521 0.117 Uiso 1 1 calc R . .
C50 C 0.5004(8) 0.3740(7) 0.2032(5) 0.190(8) Uani 1 1 d . . .
H50A H 0.5307 0.4096 0.2269 0.285 Uiso 1 1 calc R . .
H50B H 0.5340 0.3452 0.1826 0.285 Uiso 1 1 calc R . .
H50C H 0.4729 0.3337 0.2214 0.285 Uiso 1 1 calc R . .
C51 C 0.4340(5) 0.5038(5) 0.1812(3) 0.080(3) Uani 1 1 d . . .
H51A H 0.3847 0.5084 0.1943 0.121 Uiso 1 1 calc R . .
H51B H 0.4314 0.5312 0.1489 0.121 Uiso 1 1 calc R . .
H51C H 0.4732 0.5299 0.2042 0.121 Uiso 1 1 calc R . .
C52 C 0.3726(4) 0.3735(4) -0.0060(3) 0.045(2) Uani 1 1 d . . .
H52 H 0.3300 0.3487 -0.0283 0.055 Uiso 1 1 calc R . .
C53 C 0.4473(4) 0.3332(5) -0.0181(3) 0.062(2) Uani 1 1 d . . .
H53A H 0.4901 0.3583 0.0023 0.093 Uiso 1 1 calc R . .
H53B H 0.4533 0.3415 -0.0532 0.093 Uiso 1 1 calc R . .
H53C H 0.4458 0.2742 -0.0110 0.093 Uiso 1 1 calc R . .
C54 C 0.3740(5) 0.4662(5) -0.0166(3) 0.070(3) Uani 1 1 d . . .
H54A H 0.3258 0.4909 -0.0096 0.105 Uiso 1 1 calc R . .
H54B H 0.3813 0.4752 -0.0515 0.105 Uiso 1 1 calc R . .
H54C H 0.4159 0.4918 0.0045 0.105 Uiso 1 1 calc R . .
Br4 Br 0.12101(5) 0.07088(7) 0.06157(3) 0.0759(3) Uani 1 1 d . . .
C55 C 0.5390(5) 0.9152(6) 0.8247(3) 0.086(3) Uani 1 1 d . . .
H55 H 0.5537 0.8909 0.8582 0.104 Uiso 1 1 calc R A 1
Cl1 Cl 0.5852(3) 1.00245(19) 0.81751(14) 0.198(2) Uani 1 1 d . B .
Cl2 Cl 0.5538(2) 0.84782(19) 0.77915(11) 0.1360(14) Uani 1 1 d . B .
Cl3A Cl 0.4467(4) 0.9664(4) 0.8219(2) 0.101(2) Uani 0.50 1 d P B 1
Cl3B Cl 0.4454(4) 0.8897(7) 0.8237(3) 0.160(4) Uani 0.50 1 d P B 2
C56 C 0.3317(7) 0.7242(6) 0.9026(3) 0.108(4) Uani 1 1 d . . .
H56 H 0.3120 0.7356 0.9351 0.129 Uiso 1 1 calc R . .
Cl4 Cl 0.28531(17) 0.78728(16) 0.85890(9) 0.0953(9) Uani 1 1 d . . .
Cl5 Cl 0.4294(3) 0.7418(2) 0.90929(15) 0.188(2) Uani 1 1 d . . .
Cl6 Cl 0.3133(2) 0.62043(17) 0.88723(12) 0.1471(14) Uani 1 1 d . . .
C57 C 0.3023(5) 0.3663(5) 0.8528(3) 0.068(3) Uani 1 1 d . . .
H57 H 0.3178 0.3272 0.8805 0.082 Uiso 1 1 calc R . .
Cl7 Cl 0.22504(13) 0.42712(15) 0.87047(8) 0.0768(7) Uani 1 1 d . . .
Cl8 Cl 0.37929(15) 0.42696(16) 0.84440(10) 0.0908(8) Uani 1 1 d . . .
Cl9 Cl 0.27473(17) 0.30918(17) 0.80046(9) 0.1001(9) Uani 1 1 d . . .
C58 C 0.2200(4) 0.0788(5) 0.8110(3) 0.052(2) Uani 1 1 d . . .
H58 H 0.2329 0.1109 0.8422 0.062 Uiso 1 1 calc R . .
Cl10 Cl 0.12958(15) 0.10806(18) 0.78472(10) 0.1045(10) Uani 1 1 d . . .
Cl11 Cl 0.28762(16) 0.09910(16) 0.77105(9) 0.0966(9) Uani 1 1 d . . .
Cl12 Cl 0.22003(14) -0.02480(14) 0.82552(8) 0.0743(7) Uani 1 1 d . . .
C59 C 0.0821(5) 0.6415(5) 0.9422(4) 0.084(3) Uani 1 1 d . . .
H59 H 0.1301 0.6410 0.9652 0.101 Uiso 1 1 calc R . .
Cl13 Cl 0.02405(16) 0.71708(18) 0.96206(10) 0.0995(9) Uani 1 1 d . . .
Cl14 Cl 0.1049(2) 0.6688(3) 0.88397(14) 0.1614(15) Uani 1 1 d . . .
Cl15 Cl 0.03988(19) 0.54944(17) 0.94635(18) 0.191(2) Uani 1 1 d . . .
O3 O 0.0391(8) 0.9318(9) 0.0245(5) 0.109(5) Uani 0.50 1 d P . .

loop_
_atom_site_aniso_label
_atom_site_aniso_U_11
_atom_site_aniso_U_22
_atom_site_aniso_U_33
_atom_site_aniso_U_23
_atom_site_aniso_U_13
_atom_site_aniso_U_12
Ni1 0.0196(4) 0.0318(5) 0.0264(4) 0.0037(4) 0.0016(3) -0.0013(4)
Ni2 0.0251(5) 0.0275(5) 0.0284(5) -0.0025(4) -0.0045(4) 0.0048(4)
Br1 0.0820(6) 0.0404(5) 0.0361(4) 0.0013(4) -0.0091(4) -0.0207(4)
Br2 0.0228(3) 0.0309(4) 0.0275(3) -0.0014(3) -0.0010(3) 0.0017(3)
Br3 0.0262(4) 0.0351(4) 0.0332(4) -0.0003(3) 0.0071(3) -0.0020(3)
O1 0.018(3) 0.129(5) 0.049(3) 0.032(3) 0.005(2) -0.004(3)
O2 0.040(3) 0.026(3) 0.036(3) 0.001(2) 0.017(2) 0.009(2)
N1 0.023(3) 0.024(3) 0.024(3) -0.002(2) 0.000(2) 0.001(2)
N2 0.025(3) 0.025(3) 0.028(3) -0.001(2) 0.004(2) 0.003(2)
N3 0.020(3) 0.026(3) 0.027(3) -0.002(2) 0.005(2) 0.000(2)
N4 0.021(3) 0.028(3) 0.021(3) -0.002(2) 0.002(2) -0.003(2)
N5 0.022(3) 0.029(3) 0.024(3) -0.003(2) 0.005(2) -0.004(2)
N6 0.027(3) 0.027(3) 0.027(3) -0.003(2) 0.001(2) 0.003(3)
C1 0.020(3) 0.034(4) 0.025(4) 0.008(3) 0.002(3) -0.002(3)
C2 0.026(4) 0.025(4) 0.031(4) 0.007(3) -0.003(3) 0.003(3)
C3 0.031(4) 0.039(5) 0.041(4) 0.015(4) -0.012(3) -0.012(4)
C4 0.034(4) 0.049(5) 0.039(4) 0.019(4) 0.011(3) 0.003(4)
C5 0.040(4) 0.046(5) 0.036(4) 0.005(4) 0.008(3) 0.002(4)
C6 0.032(4) 0.031(4) 0.026(4) 0.005(3) 0.004(3) -0.002(3)
C7 0.029(4) 0.024(4) 0.058(5) 0.006(4) 0.002(4) -0.006(3)
C8 0.061(6) 0.036(5) 0.103(7) 0.015(5) 0.010(5) 0.014(4)
C9 0.048(5) 0.040(5) 0.070(6) -0.015(4) 0.009(4) -0.006(4)
C10 0.050(5) 0.039(5) 0.033(4) -0.005(3) 0.019(4) -0.007(4)
C11 0.070(7) 0.039(6) 0.125(8) 0.005(5) 0.001(6) -0.005(5)
C12 0.100(8) 0.087(8) 0.061(6) -0.016(5) 0.001(6) -0.033(6)
C13 0.033(4) 0.076(6) 0.049(5) 0.023(4) 0.010(4) -0.008(4)
C14 0.055(6) 0.214(13) 0.077(7) 0.031(8) 0.008(5) -0.063(8)
C15 0.051(5) 0.101(8) 0.058(6) 0.030(5) 0.014(4) -0.018(5)
C16 0.032(4) 0.061(5) 0.040(4) 0.015(4) -0.002(3) -0.003(4)
C17 0.026(4) 0.027(4) 0.027(4) 0.002(3) 0.004(3) -0.007(3)
C18 0.024(4) 0.032(4) 0.031(4) -0.004(3) 0.000(3) 0.004(3)
C19 0.029(4) 0.057(5) 0.032(4) 0.010(4) -0.007(3) 0.008(4)
C20 0.022(4) 0.064(6) 0.052(5) 0.008(4) 0.003(4) 0.006(4)
C21 0.018(4) 0.045(5) 0.049(5) 0.008(4) 0.007(3) 0.007(3)
C22 0.023(3) 0.025(4) 0.035(4) -0.008(3) 0.006(3) 0.001(3)
C23 0.026(4) 0.024(4) 0.032(4) -0.005(3) 0.006(3) 0.000(3)
C24 0.024(4) 0.029(4) 0.038(4) -0.006(3) 0.008(3) 0.002(3)
C25 0.030(4) 0.032(4) 0.031(4) -0.007(3) 0.019(3) -0.007(3)
C26 0.034(4) 0.031(4) 0.025(4) -0.006(3) 0.010(3) -0.002(3)
C27 0.029(4) 0.018(4) 0.025(4) -0.007(3) 0.006(3) 0.000(3)
C28 0.032(4) 0.027(4) 0.016(3) -0.001(3) 0.008(3) -0.003(3)
C29 0.038(4) 0.031(4) 0.026(4) 0.000(3) 0.002(3) -0.003(3)
C30 0.044(4) 0.031(4) 0.037(4) 0.006(3) -0.013(3) -0.017(4)
C31 0.028(4) 0.038(5) 0.037(4) 0.011(3) -0.008(3) -0.007(3)
C32 0.022(4) 0.027(4) 0.031(4) 0.003(3) 0.002(3) -0.003(3)
C33 0.019(3) 0.035(4) 0.026(4) 0.003(3) 0.002(3) 0.000(3)
C34 0.026(4) 0.051(5) 0.034(4) -0.002(4) -0.001(3) 0.002(4)
C35 0.030(4) 0.046(5) 0.041(4) 0.000(4) -0.007(3) 0.014(4)
C36 0.035(4) 0.033(4) 0.035(4) 0.001(3) 0.001(3) 0.005(3)
C37 0.025(4) 0.029(4) 0.027(4) -0.001(3) 0.004(3) 0.005(3)
C38 0.033(4) 0.030(4) 0.034(4) -0.005(3) 0.010(3) 0.000(3)
C39 0.043(4) 0.038(5) 0.046(4) -0.011(4) -0.005(4) 0.010(4)
C40 0.029(4) 0.022(4) 0.042(4) -0.008(3) -0.001(3) 0.007(3)
C41 0.041(4) 0.042(5) 0.035(4) -0.003(3) -0.004(4) 0.006(4)
C42 0.062(6) 0.061(6) 0.032(4) -0.019(4) -0.006(4) 0.013(5)
C43 0.053(6) 0.055(6) 0.064(6) -0.025(5) -0.022(5) 0.005(5)
C44 0.032(4) 0.040(5) 0.073(6) -0.019(4) -0.001(4) -0.004(4)
C45 0.031(4) 0.032(4) 0.048(5) -0.010(4) -0.001(3) 0.008(3)
C46 0.066(6) 0.064(6) 0.031(4) 0.002(4) -0.002(4) -0.009(5)
C47 0.059(6) 0.106(9) 0.124(9) 0.041(7) 0.036(6) 0.013(6)
C48 0.077(6) 0.092(7) 0.043(5) 0.010(5) 0.003(5) -0.006(6)
C49 0.082(7) 0.083(8) 0.114(9) -0.058(7) -0.051(6) 0.012(6)
C50 0.229(16) 0.096(10) 0.202(14) -0.042(9) -0.178(13) 0.035(10)
C51 0.054(6) 0.082(8) 0.101(8) -0.051(6) -0.009(5) -0.006(5)
C52 0.043(5) 0.042(5) 0.052(5) -0.005(4) 0.005(4) -0.013(4)
C53 0.050(5) 0.075(6) 0.064(6) -0.020(5) 0.018(4) -0.014(5)
C54 0.074(6) 0.051(6) 0.084(7) 0.011(5) 0.008(5) -0.011(5)
Br4 0.0661(6) 0.1242(9) 0.0361(5) -0.0070(5) -0.0002(4) 0.0517(6)
C55 0.097(8) 0.129(10) 0.027(5) 0.015(5) -0.022(5) -0.021(7)
Cl1 0.311(6) 0.074(2) 0.168(3) 0.036(2) -0.164(3) -0.055(3)
Cl2 0.169(3) 0.110(2) 0.110(2) -0.0435(19) -0.075(2) 0.055(2)
Cl3A 0.133(6) 0.123(5) 0.048(3) 0.011(4) 0.011(3) 0.054(5)
Cl3B 0.092(5) 0.306(12) 0.085(5) -0.051(7) 0.024(4) -0.070(8)
C56 0.185(13) 0.080(8) 0.056(6) -0.002(5) 0.009(7) 0.065(8)
Cl4 0.142(2) 0.0759(18) 0.0691(16) 0.0129(14) 0.0138(16) 0.0458(17)
Cl5 0.211(4) 0.140(3) 0.186(4) -0.083(3) -0.099(3) 0.077(3)
Cl6 0.246(4) 0.057(2) 0.131(3) 0.0004(18) -0.010(3) 0.038(2)
C57 0.099(7) 0.043(5) 0.059(6) -0.007(4) -0.001(5) 0.009(5)
Cl7 0.0758(16) 0.0860(19) 0.0687(15) 0.0045(13) 0.0079(13) -0.0074(14)
Cl8 0.0915(19) 0.085(2) 0.100(2) 0.0014(15) 0.0299(16) -0.0114(16)
Cl9 0.134(2) 0.097(2) 0.0654(16) -0.0168(14) -0.0064(16) -0.0124(19)
C58 0.056(5) 0.063(6) 0.035(4) -0.008(4) -0.002(4) -0.003(4)
Cl10 0.092(2) 0.119(2) 0.096(2) -0.0085(17) -0.0212(16) 0.0397(18)
Cl11 0.125(2) 0.0833(19) 0.0927(19) -0.0228(15) 0.0611(17) -0.0428(17)
Cl12 0.1008(19) 0.0596(16) 0.0627(14) 0.0134(12) 0.0101(13) -0.0063(14)
C59 0.077(7) 0.062(7) 0.104(8) 0.000(6) -0.036(6) -0.010(6)
Cl13 0.096(2) 0.098(2) 0.111(2) -0.0087(17) 0.0395(18) -0.0306(18)
Cl14 0.176(4) 0.194(4) 0.125(3) -0.038(3) 0.064(3) 0.006(3)
Cl15 0.124(3) 0.0455(18) 0.373(6) 0.039(3) -0.120(3) -0.0266(18)
O3 0.106(11) 0.126(13) 0.099(10) 0.012(9) 0.023(9) 0.008(9)

loop_
_atom_type_symbol
_atom_type_description
_atom_type_scat_dispersion_real
_atom_type_scat_dispersion_imag
_atom_type_scat_source
C C 0.0033 0.0016 'International Tables Vol C Tables 4.2.6.8 and 6.1.1.4'
H H 0.0000 0.0000 'International Tables Vol C Tables 4.2.6.8 and 6.1.1.4'
N N 0.0061 0.0033 'International Tables Vol C Tables 4.2.6.8 and 6.1.1.4'
Ni Ni 0.3393 1.1124 'International Tables Vol C Tables 4.2.6.8 and 6.1.1.4'
Br Br -0.2901 2.4595 'International Tables Vol C Tables 4.2.6.8 and 6.1.1.4'
Cl Cl 0.1484 0.1585 'International Tables Vol C Tables 4.2.6.8 and 6.1.1.4'
O O 0.0106 0.0060 'International Tables Vol C Tables 4.2.6.8 and 6.1.1.4'

loop_
_geom_angle_atom_site_label_1
_geom_angle_atom_site_label_2
_geom_angle_atom_site_label_3
_geom_angle
_geom_angle_site_symmetry_1
_geom_angle_site_symmetry_3
_geom_angle_publ_flag
N2 Ni1 O1 170.67(19) . . ?
N2 Ni1 O2 92.84(18) . . ?
O1 Ni1 O2 85.9(2) . . ?
N2 Ni1 N1 76.94(19) . . ?
O1 Ni1 N1 93.89(18) . . ?
O2 Ni1 N1 93.47(16) . . ?
N2 Ni1 N3 77.71(19) . . ?
O1 Ni1 N3 111.34(18) . . ?
O2 Ni1 N3 84.76(16) . . ?
N1 Ni1 N3 154.47(18) . . ?
N2 Ni1 Br1 94.33(14) . . ?
O1 Ni1 Br1 88.42(17) . . ?
O2 Ni1 Br1 168.57(12) . . ?
N1 Ni1 Br1 96.81(12) . . ?
N3 Ni1 Br1 88.08(13) . . ?
N5 Ni2 N6 77.8(2) . . ?
N5 Ni2 N4 78.7(2) . . ?
N6 Ni2 N4 156.01(19) . . ?
N5 Ni2 Br2 169.12(14) . . ?
N6 Ni2 Br2 95.92(14) . . ?
N4 Ni2 Br2 106.64(13) . . ?
N5 Ni2 Br3 88.10(13) . . ?
N6 Ni2 Br3 94.00(13) . . ?
N4 Ni2 Br3 89.58(12) . . ?
Br2 Ni2 Br3 101.28(4) . . ?
C17 N1 C1 117.0(5) . . ?
C17 N1 Ni1 112.7(4) . . ?
C1 N1 Ni1 130.3(4) . . ?
C18 N2 C22 121.3(5) . . ?
C18 N2 Ni1 118.6(4) . . ?
C22 N2 Ni1 120.0(4) . . ?
C27 N3 C23 116.7(5) . . ?
C27 N3 Ni1 132.7(4) . . ?
C23 N3 Ni1 110.5(4) . . ?
C32 N4 C28 117.4(5) . . ?
C32 N4 Ni2 110.4(4) . . ?
C28 N4 Ni2 130.9(4) . . ?
C37 N5 C33 122.1(5) . . ?
C37 N5 Ni2 118.1(4) . . ?
C33 N5 Ni2 119.3(4) . . ?
C38 N6 C40 118.8(5) . . ?
C38 N6 Ni2 112.3(4) . . ?
C40 N6 Ni2 128.9(4) . . ?
C2 C1 C6 121.4(6) . . ?
C2 C1 N1 120.0(6) . . ?
C6 C1 N1 118.4(6) . . ?
C1 C2 C3 117.4(6) . . ?
C1 C2 C7 122.9(6) . . ?
C3 C2 C7 119.7(6) . . ?
C4 C3 C2 122.5(6) . . ?
C4 C3 H3 118.8 . . ?
C2 C3 H3 118.8 . . ?
C5 C4 C3 117.9(6) . . ?
C5 C4 C13 121.7(7) . . ?
C3 C4 C13 120.4(7) . . ?
C4 C5 C6 122.5(7) . . ?
C4 C5 H5 118.8 . . ?
C6 C5 H5 118.8 . . ?
C5 C6 C1 118.3(6) . . ?
C5 C6 C10 118.8(6) . . ?
C1 C6 C10 122.8(6) . . ?
C2 C7 C9 110.8(5) . . ?
C2 C7 C8 111.1(6) . . ?
C9 C7 C8 111.1(6) . . ?
C2 C7 H7 107.9 . . ?
C9 C7 H7 107.9 . . ?
C8 C7 H7 107.9 . . ?
C7 C8 H8A 109.5 . . ?
C7 C8 H8B 109.5 . . ?
H8A C8 H8B 109.5 . . ?
C7 C8 H8C 109.5 . . ?
H8A C8 H8C 109.5 . . ?
H8B C8 H8C 109.5 . . ?
C7 C9 H9A 109.5 . . ?
C7 C9 H9B 109.5 . . ?
H9A C9 H9B 109.5 . . ?
C7 C9 H9C 109.5 . . ?
H9A C9 H9C 109.5 . . ?
H9B C9 H9C 109.5 . . ?
C11 C10 C6 111.9(6) . . ?
C11 C10 C12 111.1(7) . . ?
C6 C10 C12 112.1(6) . . ?
C11 C10 H10 107.1 . . ?
C6 C10 H10 107.1 . . ?
C12 C10 H10 107.1 . . ?
C10 C11 H11A 109.5 . . ?
C10 C11 H11B 109.5 . . ?
H11A C11 H11B 109.5 . . ?
C10 C11 H11C 109.5 . . ?
H11A C11 H11C 109.5 . . ?
H11B C11 H11C 109.5 . . ?
C10 C12 H12A 109.5 . . ?
C10 C12 H12B 109.5 . . ?
H12A C12 H12B 109.5 . . ?
C10 C12 H12C 109.5 . . ?
H12A C12 H12C 109.5 . . ?
H12B C12 H12C 109.5 . . ?
C14 C13 C15 114.8(7) . . ?
C14 C13 C4 114.1(6) . . ?
C15 C13 C4 110.6(6) . . ?
C14 C13 H13 105.5 . . ?
C15 C13 H13 105.5 . . ?
C4 C13 H13 105.5 . . ?
C13 C14 H14A 109.5 . . ?
C13 C14 H14B 109.5 . . ?
H14A C14 H14B 109.5 . . ?
C13 C14 H14C 109.5 . . ?
H14A C14 H14C 109.5 . . ?
H14B C14 H14C 109.5 . . ?
C13 C15 H15A 109.5 . . ?
C13 C15 H15B 109.5 . . ?
H15A C15 H15B 109.5 . . ?
C13 C15 H15C 109.5 . . ?
H15A C15 H15C 109.5 . . ?
H15B C15 H15C 109.5 . . ?
C17 C16 H16A 109.5 . . ?
C17 C16 H16B 109.5 . . ?
H16A C16 H16B 109.5 . . ?
C17 C16 H16C 109.5 . . ?
H16A C16 H16C 109.5 . . ?
H16B C16 H16C 109.5 . . ?
N1 C17 C18 116.1(5) . . ?
N1 C17 C16 126.4(6) . . ?
C18 C17 C16 117.5(6) . . ?
N2 C18 C19 120.3(6) . . ?
N2 C18 C17 115.6(5) . . ?
C19 C18 C17 124.1(6) . . ?
C20 C19 C18 118.9(6) . . ?
C20 C19 H19 120.5 . . ?
C18 C19 H19 120.5 . . ?
C21 C20 C19 119.4(6) . . ?
C21 C20 H20 120.3 . . ?
C19 C20 H20 120.3 . . ?
C20 C21 C22 120.1(6) . . ?
C20 C21 H21 119.9 . . ?
C22 C21 H21 119.9 . . ?
N2 C22 C21 119.9(6) . . ?
N2 C22 C23 115.2(5) . . ?
C21 C22 C23 124.8(6) . . ?
N3 C23 C24 122.4(6) . . ?
N3 C23 C22 116.2(5) . . ?
C24 C23 C22 121.4(6) . . ?
C25 C24 C23 120.0(6) . . ?
C25 C24 H24 120.0 . . ?
C23 C24 H24 120.0 . . ?
C24 C25 C26 118.5(6) . . ?
C24 C25 H25 120.7 . . ?
C26 C25 H25 120.7 . . ?
C25 C26 C27 119.2(6) . . ?
C25 C26 H26 120.4 . . ?
C27 C26 H26 120.4 . . ?
N3 C27 C26 123.0(6) . . ?
N3 C27 C28 120.2(5) . . ?
C26 C27 C28 116.6(5) . . ?
N4 C28 C29 121.8(6) . . ?
N4 C28 C27 117.4(5) . . ?
C29 C28 C27 120.3(6) . . ?
C30 C29 C28 119.4(6) . . ?
C30 C29 H29 120.3 . . ?
C28 C29 H29 120.3 . . ?
C31 C30 C29 119.5(6) . . ?
C31 C30 H30 120.2 . . ?
C29 C30 H30 120.2 . . ?
C30 C31 C32 118.7(6) . . ?
C30 C31 H31 120.6 . . ?
C32 C31 H31 120.6 . . ?
N4 C32 C31 123.0(6) . . ?
N4 C32 C33 115.9(5) . . ?
C31 C32 C33 121.1(6) . . ?
N5 C33 C34 119.8(6) . . ?
N5 C33 C32 114.3(5) . . ?
C34 C33 C32 125.8(6) . . ?
C35 C34 C33 118.9(6) . . ?
C35 C34 H34 120.6 . . ?
C33 C34 H34 120.6 . . ?
C36 C35 C34 120.9(6) . . ?
C36 C35 H35 119.6 . . ?
C34 C35 H35 119.6 . . ?
C35 C36 C37 118.2(6) . . ?
C35 C36 H36 120.9 . . ?
C37 C36 H36 120.9 . . ?
N5 C37 C36 120.2(6) . . ?
N5 C37 C38 113.8(5) . . ?
C36 C37 C38 126.0(6) . . ?
N6 C38 C37 116.8(6) . . ?
N6 C38 C39 125.6(6) . . ?
C37 C38 C39 117.5(6) . . ?
C38 C39 H39A 109.5 . . ?
C38 C39 H39B 109.5 . . ?
H39A C39 H39B 109.5 . . ?
C38 C39 H39C 109.5 . . ?
H39A C39 H39C 109.5 . . ?
H39B C39 H39C 109.5 . . ?
C41 C40 C45 120.6(6) . . ?
C41 C40 N6 117.7(6) . . ?
C45 C40 N6 121.6(6) . . ?
C42 C41 C40 118.3(7) . . ?
C42 C41 C46 121.0(7) . . ?
C40 C41 C46 120.5(6) . . ?
C41 C42 C43 122.8(7) . . ?
C41 C42 H42 118.6 . . ?
C43 C42 H42 118.6 . . ?
C44 C43 C42 117.3(7) . . ?
C44 C43 C49 121.9(9) . . ?
C42 C43 C49 120.8(9) . . ?
C43 C44 C45 123.2(7) . . ?
C43 C44 H44 118.4 . . ?
C45 C44 H44 118.4 . . ?
C44 C45 C40 117.9(7) . . ?
C44 C45 C52 118.8(7) . . ?
C40 C45 C52 123.3(6) . . ?
C48 C46 C41 113.4(7) . . ?
C48 C46 C47 111.2(7) . . ?
C41 C46 C47 110.3(7) . . ?
C48 C46 H46 107.2 . . ?
C41 C46 H46 107.2 . . ?
C47 C46 H46 107.2 . . ?
C46 C47 H47A 109.5 . . ?
C46 C47 H47B 109.5 . . ?
H47A C47 H47B 109.5 . . ?
C46 C47 H47C 109.5 . . ?
H47A C47 H47C 109.5 . . ?
H47B C47 H47C 109.5 . . ?
C46 C48 H48A 109.5 . . ?
C46 C48 H48B 109.5 . . ?
H48A C48 H48B 109.5 . . ?
C46 C48 H48C 109.5 . . ?
H48A C48 H48C 109.5 . . ?
H48B C48 H48C 109.5 . . ?
C50 C49 C51 128.0(9) . . ?
C50 C49 C43 120.8(9) . . ?
C51 C49 C43 110.7(8) . . ?
C50 C49 H49 92.2 . . ?
C51 C49 H49 92.2 . . ?
C43 C49 H49 92.2 . . ?
C49 C50 H50A 109.5 . . ?
C49 C50 H50B 109.5 . . ?
H50A C50 H50B 109.5 . . ?
C49 C50 H50C 109.5 . . ?
H50A C50 H50C 109.5 . . ?
H50B C50 H50C 109.5 . . ?
C49 C51 H51A 109.5 . . ?
C49 C51 H51B 109.5 . . ?
H51A C51 H51B 109.5 . . ?
C49 C51 H51C 109.5 . . ?
H51A C51 H51C 109.5 . . ?
H51B C51 H51C 109.5 . . ?
C45 C52 C54 112.0(6) . . ?
C45 C52 C53 110.4(6) . . ?
C54 C52 C53 110.2(6) . . ?
C45 C52 H52 108.0 . . ?
C54 C52 H52 108.0 . . ?
C53 C52 H52 108.0 . . ?
C52 C53 H53A 109.5 . . ?
C52 C53 H53B 109.5 . . ?
H53A C53 H53B 109.5 . . ?
C52 C53 H53C 109.5 . . ?
H53A C53 H53C 109.5 . . ?
H53B C53 H53C 109.5 . . ?
C52 C54 H54A 109.5 . . ?
C52 C54 H54B 109.5 . . ?
H54A C54 H54B 109.5 . . ?
C52 C54 H54C 109.5 . . ?
H54A C54 H54C 109.5 . . ?
H54B C54 H54C 109.5 . . ?
Cl1 C55 Cl2 110.6(5) . . ?
Cl1 C55 Cl3B 134.1(8) . . ?
Cl2 C55 Cl3B 93.2(6) . . ?
Cl1 C55 Cl3A 93.2(6) . . ?
Cl2 C55 Cl3A 118.1(5) . . ?
Cl3B C55 Cl3A 41.2(4) . . ?
Cl1 C55 H55 111.2 . . ?
Cl2 C55 H55 111.2 . . ?
Cl3B C55 H55 94.3 . . ?
Cl3A C55 H55 111.2 . . ?
Cl4 C56 Cl5 111.8(7) . . ?
Cl4 C56 Cl6 110.4(6) . . ?
Cl5 C56 Cl6 109.8(6) . . ?
Cl4 C56 H56 108.2 . . ?
Cl5 C56 H56 108.2 . . ?
Cl6 C56 H56 108.2 . . ?
Cl8 C57 Cl9 111.1(5) . . ?
Cl8 C57 Cl7 110.9(4) . . ?
Cl9 C57 Cl7 111.2(5) . . ?
Cl8 C57 H57 107.8 . . ?
Cl9 C57 H57 107.8 . . ?
Cl7 C57 H57 107.8 . . ?
Cl11 C58 Cl12 110.2(4) . . ?
Cl11 C58 Cl10 111.0(4) . . ?
Cl12 C58 Cl10 109.6(4) . . ?
Cl11 C58 H58 108.7 . . ?
Cl12 C58 H58 108.7 . . ?
Cl10 C58 H58 108.7 . . ?
Cl15 C59 Cl13 109.2(6) . . ?
Cl15 C59 Cl14 116.1(6) . . ?
Cl13 C59 Cl14 107.9(5) . . ?
Cl15 C59 H59 107.8 . . ?
Cl13 C59 H59 107.8 . . ?
Cl14 C59 H59 107.8 . . ?

loop_
_geom_bond_atom_site_label_1
_geom_bond_atom_site_label_2
_geom_bond_distance
_geom_bond_site_symmetry_2
_geom_bond_publ_flag
Ni1 N2 1.980(5) . ?
Ni1 O1 2.064(4) . ?
Ni1 O2 2.098(4) . ?
Ni1 N1 2.216(5) . ?
Ni1 N3 2.220(5) . ?
Ni1 Br1 2.5272(12) . ?
Ni2 N5 1.972(5) . ?
Ni2 N6 2.159(5) . ?
Ni2 N4 2.192(5) . ?
Ni2 Br2 2.4323(10) . ?
Ni2 Br3 2.5060(11) . ?
N1 C17 1.278(7) . ?
N1 C1 1.459(7) . ?
N2 C18 1.340(7) . ?
N2 C22 1.344(7) . ?
N3 C27 1.345(7) . ?
N3 C23 1.361(7) . ?
N4 C32 1.350(7) . ?
N4 C28 1.352(7) . ?
N5 C37 1.337(7) . ?
N5 C33 1.338(7) . ?
N6 C38 1.286(7) . ?
N6 C40 1.439(7) . ?
C1 C2 1.390(8) . ?
C1 C6 1.399(8) . ?
C2 C3 1.401(8) . ?
C2 C7 1.514(8) . ?
C3 C4 1.391(9) . ?
C3 H3 0.9500 . ?
C4 C5 1.366(9) . ?
C4 C13 1.521(9) . ?
C5 C6 1.390(8) . ?
C5 H5 0.9500 . ?
C6 C10 1.522(9) . ?
C7 C9 1.528(9) . ?
C7 C8 1.544(9) . ?
C7 H7 1.0000 . ?
C8 H8A 0.9800 . ?
C8 H8B 0.9800 . ?
C8 H8C 0.9800 . ?
C9 H9A 0.9800 . ?
C9 H9B 0.9800 . ?
C9 H9C 0.9800 . ?
C10 C11 1.521(10) . ?
C10 C12 1.523(9) . ?
C10 H10 1.0000 . ?
C11 H11A 0.9800 . ?
C11 H11B 0.9800 . ?
C11 H11C 0.9800 . ?
C12 H12A 0.9800 . ?
C12 H12B 0.9800 . ?
C12 H12C 0.9800 . ?
C13 C14 1.479(10) . ?
C13 C15 1.508(9) . ?
C13 H13 1.0000 . ?
C14 H14A 0.9800 . ?
C14 H14B 0.9800 . ?
C14 H14C 0.9800 . ?
C15 H15A 0.9800 . ?
C15 H15B 0.9800 . ?
C15 H15C 0.9800 . ?
C16 C17 1.498(8) . ?
C16 H16A 0.9800 . ?
C16 H16B 0.9800 . ?
C16 H16C 0.9800 . ?
C17 C18 1.475(8) . ?
C18 C19 1.400(8) . ?
C19 C20 1.380(9) . ?
C19 H19 0.9500 . ?
C20 C21 1.375(9) . ?
C20 H20 0.9500 . ?
C21 C22 1.383(8) . ?
C21 H21 0.9500 . ?
C22 C23 1.468(8) . ?
C23 C24 1.383(8) . ?
C24 C25 1.366(8) . ?
C24 H24 0.9500 . ?
C25 C26 1.377(8) . ?
C25 H25 0.9500 . ?
C26 C27 1.390(8) . ?
C26 H26 0.9500 . ?
C27 C28 1.476(8) . ?
C28 C29 1.390(8) . ?
C29 C30 1.375(8) . ?
C29 H29 0.9500 . ?
C30 C31 1.362(9) . ?
C30 H30 0.9500 . ?
C31 C32 1.387(8) . ?
C31 H31 0.9500 . ?
C32 C33 1.488(8) . ?
C33 C34 1.383(8) . ?
C34 C35 1.379(9) . ?
C34 H34 0.9500 . ?
C35 C36 1.371(9) . ?
C35 H35 0.9500 . ?
C36 C37 1.394(8) . ?
C36 H36 0.9500 . ?
C37 C38 1.475(8) . ?
C38 C39 1.502(8) . ?
C39 H39A 0.9800 . ?
C39 H39B 0.9800 . ?
C39 H39C 0.9800 . ?
C40 C41 1.403(9) . ?
C40 C45 1.407(9) . ?
C41 C42 1.383(9) . ?
C41 C46 1.515(10) . ?
C42 C43 1.391(10) . ?
C42 H42 0.9500 . ?
C43 C44 1.379(10) . ?
C43 C49 1.527(10) . ?
C44 C45 1.387(9) . ?
C44 H44 0.9500 . ?
C45 C52 1.508(9) . ?
C46 C48 1.502(10) . ?
C46 C47 1.540(11) . ?
C46 H46 1.0000 . ?
C47 H47A 0.9800 . ?
C47 H47B 0.9800 . ?
C47 H47C 0.9800 . ?
C48 H48A 0.9800 . ?
C48 H48B 0.9800 . ?
C48 H48C 0.9800 . ?
C49 C50 1.288(12) . ?
C49 C51 1.447(11) . ?
C49 H49 1.0000 . ?
C50 H50A 0.9800 . ?
C50 H50B 0.9800 . ?
C50 H50C 0.9800 . ?
C51 H51A 0.9800 . ?
C51 H51B 0.9800 . ?
C51 H51C 0.9800 . ?
C52 C54 1.537(10) . ?
C52 C53 1.542(9) . ?
C52 H52 1.0000 . ?
C53 H53A 0.9800 . ?
C53 H53B 0.9800 . ?
C53 H53C 0.9800 . ?
C54 H54A 0.9800 . ?
C54 H54B 0.9800 . ?
C54 H54C 0.9800 . ?
C55 Cl1 1.660(10) . ?
C55 Cl2 1.692(9) . ?
C55 Cl3B 1.706(11) . ?
C55 Cl3A 1.829(11) . ?
C55 H55 1.0000 . ?
C56 Cl4 1.709(9) . ?
C56 Cl5 1.743(13) . ?
C56 Cl6 1.761(10) . ?
C56 H56 1.0000 . ?
C57 Cl8 1.718(9) . ?
C57 Cl9 1.723(8) . ?
C57 Cl7 1.795(8) . ?
C57 H57 1.0000 . ?
C58 Cl11 1.730(7) . ?
C58 Cl12 1.731(8) . ?
C58 Cl10 1.747(7) . ?
C58 H58 1.0000 . ?
C59 Cl15 1.683(9) . ?
C59 Cl13 1.726(10) . ?
C59 Cl14 1.729(10) . ?
C59 H59 1.0000 . ?

loop_
_geom_torsion_atom_site_label_1
_geom_torsion_atom_site_label_2
_geom_torsion_atom_site_label_3
_geom_torsion_atom_site_label_4
_geom_torsion
_geom_torsion_site_symmetry_1
_geom_torsion_site_symmetry_2
_geom_torsion_site_symmetry_3
_geom_torsion_site_symmetry_4
_geom_torsion_publ_flag
N2 Ni1 N1 C17 0.9(4) . . . . ?
O1 Ni1 N1 C17 -177.3(4) . . . . ?
O2 Ni1 N1 C17 -91.2(4) . . . . ?
N3 Ni1 N1 C17 -6.1(7) . . . . ?
Br1 Ni1 N1 C17 93.8(4) . . . . ?
N2 Ni1 N1 C1 -179.1(5) . . . . ?
O1 Ni1 N1 C1 2.7(5) . . . . ?
O2 Ni1 N1 C1 88.8(5) . . . . ?
N3 Ni1 N1 C1 173.9(5) . . . . ?
Br1 Ni1 N1 C1 -86.2(5) . . . . ?
O1 Ni1 N2 C18 10.2(16) . . . . ?
O2 Ni1 N2 C18 92.3(5) . . . . ?
N1 Ni1 N2 C18 -0.7(4) . . . . ?
N3 Ni1 N2 C18 176.3(5) . . . . ?
Br1 Ni1 N2 C18 -96.7(4) . . . . ?
O1 Ni1 N2 C22 -169.6(12) . . . . ?
O2 Ni1 N2 C22 -87.6(5) . . . . ?
N1 Ni1 N2 C22 179.5(5) . . . . ?
N3 Ni1 N2 C22 -3.6(4) . . . . ?
Br1 Ni1 N2 C22 83.5(4) . . . . ?
N2 Ni1 N3 C27 -174.6(6) . . . . ?
O1 Ni1 N3 C27 3.0(6) . . . . ?
O2 Ni1 N3 C27 -80.5(5) . . . . ?
N1 Ni1 N3 C27 -167.6(5) . . . . ?
Br1 Ni1 N3 C27 90.6(5) . . . . ?
N2 Ni1 N3 C23 5.1(4) . . . . ?
O1 Ni1 N3 C23 -177.3(4) . . . . ?
O2 Ni1 N3 C23 99.2(4) . . . . ?
N1 Ni1 N3 C23 12.1(7) . . . . ?
Br1 Ni1 N3 C23 -89.7(4) . . . . ?
N5 Ni2 N4 C32 -4.9(4) . . . . ?
N6 Ni2 N4 C32 5.8(7) . . . . ?
Br2 Ni2 N4 C32 165.3(3) . . . . ?
Br3 Ni2 N4 C32 -93.1(4) . . . . ?
N5 Ni2 N4 C28 -171.7(5) . . . . ?
N6 Ni2 N4 C28 -160.9(5) . . . . ?
Br2 Ni2 N4 C28 -1.5(5) . . . . ?
Br3 Ni2 N4 C28 100.1(5) . . . . ?
N6 Ni2 N5 C37 10.1(4) . . . . ?
N4 Ni2 N5 C37 -174.4(4) . . . . ?
Br2 Ni2 N5 C37 65.4(10) . . . . ?
Br3 Ni2 N5 C37 -84.4(4) . . . . ?
N6 Ni2 N5 C33 -178.3(5) . . . . ?
N4 Ni2 N5 C33 -2.7(4) . . . . ?
Br2 Ni2 N5 C33 -123.0(7) . . . . ?
Br3 Ni2 N5 C33 87.2(4) . . . . ?
N5 Ni2 N6 C38 -7.9(4) . . . . ?
N4 Ni2 N6 C38 -18.7(7) . . . . ?
Br2 Ni2 N6 C38 -178.9(4) . . . . ?
Br3 Ni2 N6 C38 79.3(4) . . . . ?
N5 Ni2 N6 C40 174.1(5) . . . . ?
N4 Ni2 N6 C40 163.3(5) . . . . ?
Br2 Ni2 N6 C40 3.1(5) . . . . ?
Br3 Ni2 N6 C40 -98.7(5) . . . . ?
C17 N1 C1 C2 -81.6(7) . . . . ?
Ni1 N1 C1 C2 98.4(6) . . . . ?
C17 N1 C1 C6 93.4(7) . . . . ?
Ni1 N1 C1 C6 -86.6(6) . . . . ?
C6 C1 C2 C3 -0.8(9) . . . . ?
N1 C1 C2 C3 174.0(5) . . . . ?
C6 C1 C2 C7 177.8(6) . . . . ?
N1 C1 C2 C7 -7.4(9) . . . . ?
C1 C2 C3 C4 0.3(9) . . . . ?
C7 C2 C3 C4 -178.4(6) . . . . ?
C2 C3 C4 C5 0.3(10) . . . . ?
C2 C3 C4 C13 -178.2(6) . . . . ?
C3 C4 C5 C6 -0.3(10) . . . . ?
C13 C4 C5 C6 178.2(6) . . . . ?
C4 C5 C6 C1 -0.2(10) . . . . ?
C4 C5 C6 C10 -177.6(6) . . . . ?
C2 C1 C6 C5 0.8(9) . . . . ?
N1 C1 C6 C5 -174.1(5) . . . . ?
C2 C1 C6 C10 178.0(6) . . . . ?
N1 C1 C6 C10 3.1(9) . . . . ?
C1 C2 C7 C9 -114.9(7) . . . . ?
C3 C2 C7 C9 63.7(8) . . . . ?
C1 C2 C7 C8 121.0(7) . . . . ?
C3 C2 C7 C8 -60.4(8) . . . . ?
C5 C6 C10 C11 -57.7(8) . . . . ?
C1 C6 C10 C11 125.1(7) . . . . ?
C5 C6 C10 C12 67.8(8) . . . . ?
C1 C6 C10 C12 -109.3(7) . . . . ?
C5 C4 C13 C14 128.1(9) . . . . ?
C3 C4 C13 C14 -53.5(10) . . . . ?
C5 C4 C13 C15 -100.7(8) . . . . ?
C3 C4 C13 C15 77.8(9) . . . . ?
C1 N1 C17 C18 179.0(5) . . . . ?
Ni1 N1 C17 C18 -1.0(7) . . . . ?
C1 N1 C17 C16 -1.4(9) . . . . ?
Ni1 N1 C17 C16 178.6(5) . . . . ?
C22 N2 C18 C19 -0.1(9) . . . . ?
Ni1 N2 C18 C19 -179.9(5) . . . . ?
C22 N2 C18 C17 -179.8(5) . . . . ?
Ni1 N2 C18 C17 0.3(7) . . . . ?
N1 C17 C18 N2 0.6(8) . . . . ?
C16 C17 C18 N2 -179.1(6) . . . . ?
N1 C17 C18 C19 -179.2(6) . . . . ?
C16 C17 C18 C19 1.2(10) . . . . ?
N2 C18 C19 C20 1.2(10) . . . . ?
C17 C18 C19 C20 -179.1(6) . . . . ?
C18 C19 C20 C21 -1.0(11) . . . . ?
C19 C20 C21 C22 -0.2(11) . . . . ?
C18 N2 C22 C21 -1.2(9) . . . . ?
Ni1 N2 C22 C21 178.6(5) . . . . ?
C18 N2 C22 C23 -178.4(5) . . . . ?
Ni1 N2 C22 C23 1.5(7) . . . . ?
C20 C21 C22 N2 1.4(10) . . . . ?
C20 C21 C22 C23 178.2(6) . . . . ?
C27 N3 C23 C24 -4.2(9) . . . . ?
Ni1 N3 C23 C24 176.0(5) . . . . ?
C27 N3 C23 C22 173.8(5) . . . . ?
Ni1 N3 C23 C22 -6.0(6) . . . . ?
N2 C22 C23 N3 3.5(8) . . . . ?
C21 C22 C23 N3 -173.5(6) . . . . ?
N2 C22 C23 C24 -178.5(6) . . . . ?
C21 C22 C23 C24 4.5(10) . . . . ?
N3 C23 C24 C25 2.3(9) . . . . ?
C22 C23 C24 C25 -175.6(6) . . . . ?
C23 C24 C25 C26 1.6(9) . . . . ?
C24 C25 C26 C27 -3.4(9) . . . . ?
C23 N3 C27 C26 2.4(8) . . . . ?
Ni1 N3 C27 C26 -177.9(4) . . . . ?
C23 N3 C27 C28 178.0(5) . . . . ?
Ni1 N3 C27 C28 -2.2(8) . . . . ?
C25 C26 C27 N3 1.4(9) . . . . ?
C25 C26 C27 C28 -174.4(6) . . . . ?
C32 N4 C28 C29 -3.9(8) . . . . ?
Ni2 N4 C28 C29 162.1(4) . . . . ?
C32 N4 C28 C27 167.7(5) . . . . ?
Ni2 N4 C28 C27 -26.3(7) . . . . ?
N3 C27 C28 N4 120.3(6) . . . . ?
C26 C27 C28 N4 -63.8(7) . . . . ?
N3 C27 C28 C29 -67.9(7) . . . . ?
C26 C27 C28 C29 108.0(6) . . . . ?
N4 C28 C29 C30 2.9(9) . . . . ?
C27 C28 C29 C30 -168.5(6) . . . . ?
C28 C29 C30 C31 1.3(9) . . . . ?
C29 C30 C31 C32 -4.2(10) . . . . ?
C28 N4 C32 C31 0.9(8) . . . . ?
Ni2 N4 C32 C31 -167.9(5) . . . . ?
C28 N4 C32 C33 179.9(5) . . . . ?
Ni2 N4 C32 C33 11.1(6) . . . . ?
C30 C31 C32 N4 3.2(10) . . . . ?
C30 C31 C32 C33 -175.8(6) . . . . ?
C37 N5 C33 C34 0.1(9) . . . . ?
Ni2 N5 C33 C34 -171.2(4) . . . . ?
C37 N5 C33 C32 -179.3(5) . . . . ?
Ni2 N5 C33 C32 9.4(7) . . . . ?
N4 C32 C33 N5 -13.8(8) . . . . ?
C31 C32 C33 N5 165.2(5) . . . . ?
N4 C32 C33 C34 166.8(6) . . . . ?
C31 C32 C33 C34 -14.2(9) . . . . ?
N5 C33 C34 C35 0.2(9) . . . . ?
C32 C33 C34 C35 179.6(6) . . . . ?
C33 C34 C35 C36 0.0(10) . . . . ?
C34 C35 C36 C37 -0.6(10) . . . . ?
C33 N5 C37 C36 -0.7(9) . . . . ?
Ni2 N5 C37 C36 170.7(4) . . . . ?
C33 N5 C37 C38 178.0(5) . . . . ?
Ni2 N5 C37 C38 -10.6(7) . . . . ?
C35 C36 C37 N5 0.9(9) . . . . ?
C35 C36 C37 C38 -177.6(6) . . . . ?
C40 N6 C38 C37 -177.0(5) . . . . ?
Ni2 N6 C38 C37 4.8(7) . . . . ?
C40 N6 C38 C39 1.1(9) . . . . ?
Ni2 N6 C38 C39 -177.1(5) . . . . ?
N5 C37 C38 N6 3.2(8) . . . . ?
C36 C37 C38 N6 -178.2(6) . . . . ?
N5 C37 C38 C39 -175.1(5) . . . . ?
C36 C37 C38 C39 3.5(9) . . . . ?
C38 N6 C40 C41 101.9(7) . . . . ?
Ni2 N6 C40 C41 -80.3(7) . . . . ?
C38 N6 C40 C45 -81.4(8) . . . . ?
Ni2 N6 C40 C45 96.5(7) . . . . ?
C45 C40 C41 C42 1.5(10) . . . . ?
N6 C40 C41 C42 178.3(6) . . . . ?
C45 C40 C41 C46 177.7(6) . . . . ?
N6 C40 C41 C46 -5.5(9) . . . . ?
C40 C41 C42 C43 -0.7(11) . . . . ?
C46 C41 C42 C43 -176.9(7) . . . . ?
C41 C42 C43 C44 -0.2(12) . . . . ?
C41 C42 C43 C49 179.1(7) . . . . ?
C42 C43 C44 C45 0.3(12) . . . . ?
C49 C43 C44 C45 -178.9(7) . . . . ?
C43 C44 C45 C40 0.4(11) . . . . ?
C43 C44 C45 C52 178.6(7) . . . . ?
C41 C40 C45 C44 -1.3(9) . . . . ?
N6 C40 C45 C44 -178.0(6) . . . . ?
C41 C40 C45 C52 -179.4(6) . . . . ?
N6 C40 C45 C52 3.9(10) . . . . ?
C42 C41 C46 C48 -46.6(10) . . . . ?
C40 C41 C46 C48 137.3(7) . . . . ?
C42 C41 C46 C47 78.8(9) . . . . ?
C40 C41 C46 C47 -97.3(8) . . . . ?
C44 C43 C49 C50 -108.8(15) . . . . ?
C42 C43 C49 C50 72.0(16) . . . . ?
C44 C43 C49 C51 78.4(11) . . . . ?
C42 C43 C49 C51 -100.8(11) . . . . ?
C44 C45 C52 C54 -56.2(9) . . . . ?
C40 C45 C52 C54 121.9(7) . . . . ?
C44 C45 C52 C53 67.1(8) . . . . ?
C40 C45 C52 C53 -114.8(7) . . . . ?
